data_7051052
_journal_name_full 'New Journal of Chemistry'
_journal_paper_doi 10.1039/b008262g
_journal_year 2001
_chemical_formula_sum 'C12 H15 N5 O5'
_chemical_formula_weight 309.29
_space_group_IT_number 2
_symmetry_cell_setting triclinic
_symmetry_space_group_name_Hall '-P 1'
_symmetry_space_group_name_H-M 'P -1'
_cell_angle_alpha 104.73(2)
_cell_angle_beta 116.10(2)
_cell_angle_gamma 73.34(2)
_cell_formula_units_Z 2
_cell_length_a 8.181(2)
_cell_length_b 12.891(2)
_cell_length_c 7.758(2)
_cell_measurement_temperature 293(2)
_cell_volume 696.0(3)
_diffrn_ambient_temperature 293(2)
_exptl_crystal_density_diffrn 1.476
_cod_database_code 7051052

loop_
_symmetry_equiv_pos_as_xyz
'x, y, z'
'-x, -y, -z'

loop_
_atom_site_label
_atom_site_type_symbol
_atom_site_fract_x
_atom_site_fract_y
_atom_site_fract_z
_atom_site_U_iso_or_equiv
_atom_site_adp_type
_atom_site_occupancy
_atom_site_symmetry_multiplicity
_atom_site_calc_flag
_atom_site_refinement_flags
_atom_site_disorder_assembly
_atom_site_disorder_group
O1 O 0.2781(2) 0.54740(14) 0.3405(3) 0.0796(5) Uani 1 1 d . . .
O2 O 0.7991(2) 0.64795(14) 0.3842(3) 0.0713(5) Uani 1 1 d . . .
O3 O 0.3919(2) 0.88430(13) 0.6129(2) 0.0666(4) Uani 1 1 d . . .
N1 N 0.3345(2) 0.71460(13) 0.4789(2) 0.0457(4) Uani 1 1 d . . .
N2 N 0.5924(2) 0.76984(13) 0.4906(2) 0.0444(4) Uani 1 1 d . . .
C1 C 0.3689(3) 0.61484(17) 0.3753(3) 0.0500(5) Uani 1 1 d . . .
C2 C 0.5178(3) 0.59508(19) 0.3029(4) 0.0552(5) Uani 1 1 d . . .
C3 C 0.6504(3) 0.67064(16) 0.3963(3) 0.0472(5) Uani 1 1 d . . .
C4 C 0.4360(2) 0.79576(16) 0.5313(3) 0.0437(4) Uani 1 1 d . . .
C5 C 0.1777(4) 0.7418(3) 0.5384(5) 0.0673(7) Uani 1 1 d . . .
C6 C 0.7044(4) 0.8543(2) 0.5577(4) 0.0609(6) Uani 1 1 d . . .
O4 O 0.5048(2) 0.19205(16) -0.0609(3) 0.0771(5) Uani 1 1 d . . .
O5 O 0.4009(2) 0.34162(15) 0.0905(3) 0.0713(5) Uani 1 1 d . . .
N3 N 0.0813(3) 0.37355(15) 0.1142(3) 0.0556(5) Uani 1 1 d . . .
N4 N -0.0704(3) 0.42941(19) 0.1649(4) 0.0674(6) Uani 1 1 d . . .
N5 N 0.3865(2) 0.24842(16) -0.0004(2) 0.0545(4) Uani 1 1 d . . .
C7 C 0.0836(2) 0.27006(15) 0.0205(3) 0.0419(4) Uani 1 1 d . . .
C8 C 0.2291(3) 0.20606(16) -0.0355(3) 0.0458(4) Uani 1 1 d . . .
C9 C 0.2256(4) 0.09852(18) -0.1287(3) 0.0606(6) Uani 1 1 d . . .
C10 C 0.0791(4) 0.0533(2) -0.1718(4) 0.0726(7) Uani 1 1 d . . .
C11 C -0.0664(4) 0.11419(18) -0.1210(3) 0.0622(6) Uani 1 1 d . . .
C12 C -0.0654(3) 0.21847(18) -0.0275(3) 0.0502(5) Uani 1 1 d . . .
H21 H 0.578(3) 0.521(2) 0.303(3) 0.061(6) Uiso 1 1 d . . .
H22 H 0.454(4) 0.604(2) 0.163(5) 0.096(9) Uiso 1 1 d . . .
H30 H 0.175(4) 0.399(2) 0.153(4) 0.067(7) Uiso 1 1 d . . .
H410 H -0.113(5) 0.488(3) 0.124(5) 0.115(13) Uiso 1 1 d . . .
H420 H -0.031(5) 0.441(3) 0.293(5) 0.103(11) Uiso 1 1 d . . .
H51 H 0.083(6) 0.798(4) 0.486(6) 0.141(15) Uiso 1 1 d . . .
H52 H 0.219(5) 0.740(3) 0.676(6) 0.124(12) Uiso 1 1 d . . .
H53 H 0.133(8) 0.678(5) 0.493(9) 0.21(2) Uiso 1 1 d . . .
H61 H 0.669(5) 0.899(3) 0.471(5) 0.120(12) Uiso 1 1 d . . .
H62 H 0.718(6) 0.887(3) 0.685(6) 0.142(14) Uiso 1 1 d . . .
H63 H 0.827(6) 0.823(3) 0.612(5) 0.127(13) Uiso 1 1 d . . .
H9 H 0.325(3) 0.058(2) -0.164(3) 0.067(7) Uiso 1 1 d . . .
H10 H 0.078(4) -0.016(2) -0.231(4) 0.086(8) Uiso 1 1 d . . .
H11 H -0.172(4) 0.089(2) -0.148(4) 0.077(8) Uiso 1 1 d . . .
H12 H -0.163(3) 0.2615(19) 0.004(3) 0.061(7) Uiso 1 1 d . . .

loop_
_atom_site_aniso_label
_atom_site_aniso_U_11
_atom_site_aniso_U_22
_atom_site_aniso_U_33
_atom_site_aniso_U_23
_atom_site_aniso_U_13
_atom_site_aniso_U_12
O1 0.0767(11) 0.0714(11) 0.1067(14) -0.0162(9) 0.0493(10) -0.0430(9)
O2 0.0503(8) 0.0755(11) 0.0982(12) -0.0016(9) 0.0471(9) -0.0113(7)
O3 0.0667(10) 0.0576(9) 0.0826(11) -0.0164(8) 0.0470(9) -0.0176(7)
N1 0.0360(8) 0.0572(10) 0.0502(9) 0.0015(7) 0.0228(7) -0.0146(7)
N2 0.0394(8) 0.0506(9) 0.0502(9) 0.0035(7) 0.0225(7) -0.0148(7)
C1 0.0432(10) 0.0522(12) 0.0564(12) -0.0014(9) 0.0220(9) -0.0170(9)
C2 0.0576(12) 0.0443(12) 0.0718(15) -0.0030(10) 0.0388(12) -0.0107(10)
C3 0.0430(10) 0.0510(11) 0.0544(11) 0.0067(9) 0.0276(9) -0.0067(8)
C4 0.0415(9) 0.0470(11) 0.0434(10) 0.0007(8) 0.0198(8) -0.0108(8)
C5 0.0470(12) 0.0880(19) 0.0813(18) 0.0014(15) 0.0406(13) -0.0195(13)
C6 0.0613(14) 0.0642(15) 0.0684(16) 0.0012(12) 0.0278(12) -0.0330(12)
O4 0.0600(9) 0.0971(13) 0.0867(12) 0.0101(10) 0.0492(9) -0.0044(9)
O5 0.0619(9) 0.0761(11) 0.0860(11) -0.0118(9) 0.0407(9) -0.0308(8)
N3 0.0482(10) 0.0493(10) 0.0744(12) -0.0069(8) 0.0343(9) -0.0148(8)
N4 0.0573(12) 0.0575(13) 0.0924(17) -0.0035(12) 0.0450(12) -0.0068(10)
N5 0.0482(9) 0.0688(12) 0.0535(10) 0.0116(9) 0.0262(8) -0.0098(8)
C7 0.0417(9) 0.0436(10) 0.0432(10) 0.0078(8) 0.0191(8) -0.0080(8)
C8 0.0477(10) 0.0500(11) 0.0447(10) 0.0081(8) 0.0234(8) -0.0077(8)
C9 0.0752(15) 0.0516(13) 0.0643(14) 0.0017(10) 0.0418(12) -0.0094(11)
C10 0.100(2) 0.0452(13) 0.0801(17) -0.0056(12) 0.0463(15) -0.0214(13)
C11 0.0745(15) 0.0535(13) 0.0664(14) 0.0050(11) 0.0277(12) -0.0281(12)
C12 0.0475(11) 0.0523(12) 0.0563(12) 0.0109(10) 0.0218(10) -0.0135(9)

loop_
_geom_bond_atom_site_label_1
_geom_bond_atom_site_label_2
_geom_bond_distance
_geom_bond_site_symmetry_2
_geom_bond_publ_flag
O1 C1 1.206(2) . ?
O2 C3 1.208(2) . ?
O3 C4 1.196(2) . ?
N1 C1 1.358(3) . ?
N1 C4 1.391(2) . ?
N1 C5 1.470(3) . ?
N2 C3 1.370(2) . ?
N2 C4 1.381(2) . ?
N2 C6 1.469(3) . ?
C1 C2 1.488(3) . ?
C2 C3 1.485(3) . ?
C2 H21 0.94(2) . ?
C2 H22 1.00(3) . ?
C5 H51 0.91(4) . ?
C5 H52 0.97(4) . ?
C5 H53 0.92(6) . ?
C6 H61 0.89(3) . ?
C6 H62 0.94(4) . ?
C6 H63 0.91(4) . ?
O4 N5 1.228(2) . ?
O5 N5 1.238(2) . ?
N3 C7 1.347(3) . ?
N3 N4 1.409(3) . ?
N3 H30 0.82(3) . ?
N4 H410 0.82(3) . ?
N4 H420 0.88(3) . ?
N5 C8 1.432(3) . ?
C7 C8 1.412(3) . ?
C7 C12 1.417(3) . ?
C8 C9 1.393(3) . ?
C9 C10 1.355(4) . ?
C9 H9 0.95(3) . ?
C10 C11 1.381(4) . ?
C10 H10 0.90(3) . ?
C11 C12 1.356(3) . ?
C11 H11 0.93(3) . ?
C12 H12 0.92(2) . ?

loop_
_cod_related_entry_id
_cod_related_entry_database
_cod_related_entry_code
1 ChemSpider 21142399
